data_7053835
loop_
_publ_author_name
'Safin, Damir A.'
'Babashkina, Maria G.'
'Klein, Axel'
'Sokolov, Felix D.'
'Baranov, Sergey V.'
'Pape, Tania'
'Hahn, F. Ekkehardt'
'Krivolapov, Dmitriy B.'

_publ_section_title
;
 The influence of an intramolecular hydrogen bond on the
 1,3-N,S-coordination of crown ether-containing N-phosphorylthiourea with
 NiII
;
_journal_issue 12
_journal_name_full 'New Journal of Chemistry'
_journal_page_first 2443
_journal_paper_doi 10.1039/b9nj00252a
_journal_volume 33
_journal_year 2009
_chemical_formula_moiety 'C42 H68 N4 Ni O16 P2 S2'
_chemical_formula_sum 'C42 H68 N4 Ni O16 P2 S2'
_chemical_formula_weight 1069.77
_chemical_name_common
;Bis(N-diisopropoxy-N'-(benzo-15-crown-5-4'-yl)-thiocarbamido-
N,S)nickel
;
_chemical_name_systematic Bis[N-diisopropoxy-N'-(benzo-15-crown-5-4'-yl)-thiocarbamido-N,S]nickel
_space_group_IT_number 15
_symmetry_cell_setting monoclinic
_symmetry_Int_Tables_number 15
_symmetry_space_group_name_Hall '-C 2yc'
_symmetry_space_group_name_H-M 'C 1 2/c 1'
_atom_sites_solution_hydrogens geom
_atom_sites_solution_primary direct
_atom_sites_solution_secondary difmap
_audit_creation_method SHELXL-97
_cell_angle_alpha 90.00
_cell_angle_beta 93.214(13)
_cell_angle_gamma 90.00
_cell_formula_units_Z 4
_cell_length_a 10.4922(15)
_cell_length_b 15.482(3)
_cell_length_c 32.203(6)
_cell_measurement_reflns_used 1554
_cell_measurement_temperature 293(2)
_cell_measurement_theta_max 23.98
_cell_measurement_theta_min 2.54
_cell_volume 5222.8(16)
_computing_cell_refinement 'Bruker SMART'
_computing_data_collection 'Bruker SMART'
_computing_data_reduction 'Bruker SAINT'
_computing_molecular_graphics 'Bruker SHELXTL'
_computing_publication_material 'Bruker SHELXTL'
_computing_structure_refinement 'SHELXL-97 (Sheldrick, 1997)'
_computing_structure_solution 'SHELXS-97 (Sheldrick, 1990)'
_diffrn_ambient_temperature 293(2)
_diffrn_measured_fraction_theta_full 0.992
_diffrn_measured_fraction_theta_max 0.992
_diffrn_measurement_device_type 'CCD area detector'
_diffrn_measurement_method 'phi and omega scans'
_diffrn_radiation_monochromator graphite
_diffrn_radiation_probe x-ray
_diffrn_radiation_type MoK\a
_diffrn_radiation_wavelength 0.71073
_diffrn_reflns_av_R_equivalents 0.0273
_diffrn_reflns_av_sigmaI/netI 0.0799
_diffrn_reflns_limit_h_max 0
_diffrn_reflns_limit_h_min -13
_diffrn_reflns_limit_k_max 19
_diffrn_reflns_limit_k_min 0
_diffrn_reflns_limit_l_max 40
_diffrn_reflns_limit_l_min -40
_diffrn_reflns_number 5562
_diffrn_reflns_theta_full 26.29
_diffrn_reflns_theta_max 26.29
_diffrn_reflns_theta_min 2.35
_diffrn_source 'fine-focus sealed tube'
_diffrn_source_type SmartApex2
_exptl_absorpt_coefficient_mu 0.580
_exptl_absorpt_correction_T_max 0.8928
_exptl_absorpt_correction_T_min 0.8010
_exptl_absorpt_correction_type multi-scan
_exptl_absorpt_process_details sadabs
_exptl_crystal_colour green
_exptl_crystal_density_diffrn 1.361
_exptl_crystal_density_method 'not measured'
_exptl_crystal_description prism
_exptl_crystal_F_000 2264
_exptl_crystal_size_max 0.40
_exptl_crystal_size_mid 0.30
_exptl_crystal_size_min 0.20
_refine_diff_density_max 0.677
_refine_diff_density_min -0.435
_refine_diff_density_rms 0.069
_refine_ls_extinction_method none
_refine_ls_goodness_of_fit_ref 1.025
_refine_ls_hydrogen_treatment constr
_refine_ls_matrix_type full
_refine_ls_number_parameters 304
_refine_ls_number_reflns 5266
_refine_ls_number_restraints 8
_refine_ls_restrained_S_all 1.028
_refine_ls_R_factor_all 0.1238
_refine_ls_R_factor_gt 0.0502
_refine_ls_shift/su_max 0.001
_refine_ls_shift/su_mean 0.001
_refine_ls_structure_factor_coef Fsqd
_refine_ls_weighting_details 'calc w=1/[\s^2^(Fo^2^)+(0.0647P)^2^+4.6368P] where P=(Fo^2^+2Fc^2^)/3'
_refine_ls_weighting_scheme calc
_refine_ls_wR_factor_gt 0.1188
_refine_ls_wR_factor_ref 0.1403
_reflns_number_gt 3106
_reflns_number_total 5266
_reflns_threshold_expression >2sigma(I)
_cod_data_source_file b9nj00252asup1.cif
_cod_data_source_block z100
_cod_original_cell_volume 5222.8(15)
_cod_original_sg_symbol_H-M 'C 2/c'
_cod_database_code 7053835

loop_
_symmetry_equiv_pos_as_xyz
'x, y, z'
'-x, y, -z+1/2'
'x+1/2, y+1/2, z'
'-x+1/2, y+1/2, -z+1/2'
'-x, -y, -z'
'x, -y, z-1/2'
'-x+1/2, -y+1/2, -z'
'x+1/2, -y+1/2, z-1/2'

loop_
_atom_site_label
_atom_site_type_symbol
_atom_site_fract_x
_atom_site_fract_y
_atom_site_fract_z
_atom_site_U_iso_or_equiv
_atom_site_adp_type
_atom_site_occupancy
_atom_site_symmetry_multiplicity
_atom_site_calc_flag
_atom_site_refinement_flags
_atom_site_disorder_assembly
_atom_site_disorder_group
C3 C 0.1688(3) 0.0529(2) 0.34559(10) 0.0330(8) Uani 1 1 d . . .
C4 C 0.2134(3) 0.1195(2) 0.37129(10) 0.0332(8) Uani 1 1 d . . .
H4 H 0.2448 0.1697 0.3597 0.040 Uiso 1 1 calc R . .
C5 C 0.2115(3) 0.1115(2) 0.41392(10) 0.0320(8) Uani 1 1 d . . .
C6 C 0.1611(3) 0.0372(2) 0.43129(10) 0.0338(8) Uani 1 1 d . . .
C7 C 0.1128(4) -0.0270(3) 0.40475(12) 0.0462(10) Uani 1 1 d . . .
H7 H 0.0767 -0.0762 0.4158 0.055 Uiso 1 1 calc R . .
C8 C 0.1175(4) -0.0191(3) 0.36217(11) 0.0445(10) Uani 1 1 d . . .
H8 H 0.0857 -0.0630 0.3448 0.053 Uiso 1 1 calc R . .
C10 C 0.1635(4) -0.0504(2) 0.49215(12) 0.0497(10) Uani 1 1 d . . .
H102 H 0.2206 -0.0885 0.4781 0.060 Uiso 1 1 calc R . .
H101 H 0.0783 -0.0748 0.4897 0.060 Uiso 1 1 calc R . .
C11 C 0.2066(4) -0.0419(3) 0.53705(12) 0.0538(11) Uani 1 1 d . . .
H111 H 0.1509 -0.0027 0.5510 0.065 Uiso 1 1 calc R . .
H112 H 0.2040 -0.0978 0.5507 0.065 Uiso 1 1 calc R . .
C1 C 0.2942(3) 0.0647(2) 0.28541(10) 0.0329(8) Uani 1 1 d . A .
C13 C 0.3845(5) 0.0021(3) 0.58032(13) 0.0740(15) Uani 1 1 d . . .
H131 H 0.3949 -0.0532 0.5942 0.089 Uiso 1 1 calc R . .
H132 H 0.3281 0.0376 0.5960 0.089 Uiso 1 1 calc R . .
C14 C 0.5110(5) 0.0454(3) 0.57802(16) 0.0779(16) Uani 1 1 d . . .
H142 H 0.5565 0.0414 0.6050 0.093 Uiso 1 1 calc R . .
H141 H 0.5604 0.0146 0.5582 0.093 Uiso 1 1 calc R . .
C16 C 0.4792(4) 0.1471(3) 0.52273(13) 0.0592(12) Uani 1 1 d . . .
H161 H 0.3883 0.1447 0.5155 0.071 Uiso 1 1 calc R . .
H162 H 0.5216 0.1035 0.5069 0.071 Uiso 1 1 calc R . .
C17 C 0.5303(5) 0.2344(3) 0.51380(14) 0.0666(13) Uani 1 1 d . . .
H171 H 0.4900 0.2770 0.5309 0.080 Uiso 1 1 calc R . .
H172 H 0.6214 0.2356 0.5208 0.080 Uiso 1 1 calc R . .
C19 C 0.3868(4) 0.2934(3) 0.46047(12) 0.0530(11) Uani 1 1 d . . .
H193 H 0.3988 0.3532 0.4525 0.064 Uiso 1 1 calc R . .
H191 H 0.3356 0.2928 0.4846 0.064 Uiso 1 1 calc R . .
C20 C 0.3173(4) 0.2462(3) 0.42545(11) 0.0494(10) Uani 1 1 d . . .
H201 H 0.2516 0.2829 0.4125 0.059 Uiso 1 1 calc R . .
H202 H 0.3763 0.2304 0.4046 0.059 Uiso 1 1 calc R . .
C22 C 0.2698(5) -0.1185(3) 0.20873(15) 0.0683(13) Uani 1 1 d . . .
H22 H 0.2804 -0.1053 0.2385 0.082 Uiso 1 1 calc R . .
C23 C 0.1474(6) -0.1697(4) 0.2000(2) 0.112(2) Uani 1 1 d . . .
H233 H 0.0762 -0.1371 0.2091 0.168 Uiso 1 1 calc R . .
H231 H 0.1530 -0.2236 0.2148 0.168 Uiso 1 1 calc R . .
H232 H 0.1356 -0.1806 0.1707 0.168 Uiso 1 1 calc R . .
C24 C 0.3857(6) -0.1672(4) 0.1952(2) 0.109(2) Uani 1 1 d . . .
H241 H 0.4611 -0.1335 0.2016 0.164 Uiso 1 1 calc R . .
H243 H 0.3770 -0.1777 0.1658 0.164 Uiso 1 1 calc R . .
H242 H 0.3924 -0.2214 0.2097 0.164 Uiso 1 1 calc R . .
C25 C 0.2045(6) 0.1964(3) 0.16690(16) 0.0822(15) Uani 1 1 d D . .
H25 H 0.1761 0.2205 0.1930 0.099 Uiso 0.391(11) 1 calc PR A 1
H25A H 0.1171 0.1956 0.1762 0.099 Uiso 0.609(11) 1 d PR A 2
C26 C 0.3175(12) 0.2384(12) 0.1505(7) 0.153(5) Uani 0.391(11) 1 d PD A 1
H262 H 0.3833 0.2434 0.1723 0.229 Uiso 0.391(11) 1 calc PR A 1
H261 H 0.2946 0.2949 0.1403 0.229 Uiso 0.391(11) 1 calc PR A 1
H263 H 0.3481 0.2043 0.1283 0.229 Uiso 0.391(11) 1 calc PR A 1
C27 C 0.1056(18) 0.1917(13) 0.1325(6) 0.153(5) Uani 0.391(11) 1 d PD A 1
H272 H 0.0368 0.1556 0.1406 0.229 Uiso 0.391(11) 1 calc PR A 1
H273 H 0.1419 0.1677 0.1084 0.229 Uiso 0.391(11) 1 calc PR A 1
H271 H 0.0739 0.2486 0.1263 0.229 Uiso 0.391(11) 1 calc PR A 1
C27A C 0.1477(17) 0.2178(8) 0.1252(3) 0.1529(5) Uani 0.609(11) 1 d PD A 2
H27D H 0.1051 0.1678 0.1135 0.229 Uiso 0.609(11) 1 calc PR A 2
H27E H 0.2137 0.2356 0.1076 0.229 Uiso 0.609(11) 1 calc PR A 2
H27F H 0.0872 0.2638 0.1275 0.229 Uiso 0.609(11) 1 calc PR A 2
C26A C 0.2908(15) 0.2601(7) 0.1877(5) 0.153(5) Uani 0.609(11) 1 d PD A 2
H26D H 0.3039 0.2454 0.2166 0.229 Uiso 0.609(11) 1 calc PR A 2
H26E H 0.2535 0.3166 0.1852 0.229 Uiso 0.609(11) 1 calc PR A 2
H26F H 0.3713 0.2597 0.1750 0.229 Uiso 0.609(11) 1 calc PR A 2
N1 N 0.3184(2) 0.0669(2) 0.24518(8) 0.0346(7) Uani 1 1 d . A .
N2 N 0.1821(2) 0.0594(2) 0.30168(8) 0.0363(7) Uani 1 1 d . . .
H2 H 0.1144 0.0599 0.2853 0.044 Uiso 1 1 calc R . .
O1 O 0.0858(2) 0.0492(2) 0.21728(8) 0.0669(10) Uani 1 1 d . A .
O2 O 0.2619(3) -0.03920(18) 0.18514(7) 0.0491(7) Uani 1 1 d . A .
O3 O 0.2518(2) 0.10844(18) 0.16963(7) 0.0469(7) Uani 1 1 d . A .
O9 O 0.1636(2) 0.03315(16) 0.47355(7) 0.0424(6) Uani 1 1 d . . .
O12 O 0.3312(3) -0.0101(2) 0.53911(8) 0.0573(8) Uani 1 1 d . . .
O15 O 0.5036(3) 0.1332(2) 0.56622(9) 0.0785(10) Uani 1 1 d . . .
O18 O 0.5067(3) 0.2556(2) 0.47090(9) 0.0617(8) Uani 1 1 d . . .
O21 O 0.2612(2) 0.17046(16) 0.44188(7) 0.0426(6) Uani 1 1 d . . .
P1 P 0.21711(8) 0.04698(7) 0.20517(3) 0.0386(3) Uani 1 1 d . . .
S2 S 0.43894(8) 0.06852(7) 0.31440(3) 0.0442(3) Uani 1 1 d . A .
Ni1 Ni 0.5000 0.06753(4) 0.2500 0.0328(2) Uani 1 2 d S . .

loop_
_atom_site_aniso_label
_atom_site_aniso_U_11
_atom_site_aniso_U_22
_atom_site_aniso_U_33
_atom_site_aniso_U_23
_atom_site_aniso_U_13
_atom_site_aniso_U_12
C3 0.0183(15) 0.052(2) 0.0288(17) -0.0037(16) 0.0006(13) 0.0010(15)
C4 0.0319(18) 0.040(2) 0.0281(17) 0.0024(16) 0.0042(14) 0.0021(16)
C5 0.0264(17) 0.038(2) 0.0317(18) -0.0039(16) 0.0003(14) -0.0029(15)
C6 0.0298(17) 0.041(2) 0.0308(18) -0.0017(16) 0.0015(14) -0.0049(16)
C7 0.046(2) 0.048(2) 0.045(2) -0.0044(19) 0.0065(17) -0.0188(19)
C8 0.043(2) 0.053(3) 0.038(2) -0.0115(18) -0.0009(16) -0.0148(19)
C10 0.053(2) 0.046(3) 0.049(2) 0.0075(19) -0.0045(18) -0.017(2)
C11 0.061(3) 0.054(3) 0.047(2) 0.016(2) 0.001(2) -0.011(2)
C1 0.0255(16) 0.044(2) 0.0282(17) -0.0048(15) -0.0030(13) 0.0045(15)
C13 0.091(4) 0.083(4) 0.045(3) 0.017(2) -0.018(2) -0.017(3)
C14 0.083(4) 0.079(4) 0.068(3) 0.014(3) -0.040(3) -0.017(3)
C16 0.058(3) 0.061(3) 0.057(3) -0.005(2) -0.007(2) -0.008(2)
C17 0.060(3) 0.067(3) 0.071(3) -0.004(2) -0.012(2) -0.021(2)
C19 0.068(3) 0.043(2) 0.048(2) -0.0015(19) 0.004(2) -0.021(2)
C20 0.072(3) 0.041(2) 0.036(2) 0.0038(17) 0.0005(18) -0.020(2)
C22 0.085(4) 0.057(3) 0.061(3) 0.000(2) -0.012(2) -0.008(3)
C23 0.101(5) 0.090(5) 0.145(6) 0.010(4) 0.003(4) -0.034(4)
C24 0.091(5) 0.080(4) 0.154(6) -0.009(4) -0.016(4) 0.016(3)
C25 0.107(4) 0.065(4) 0.074(3) 0.002(3) -0.003(3) 0.007(3)
C26 0.177(10) 0.066(6) 0.206(13) 0.009(7) -0.084(10) -0.024(6)
C27 0.177(10) 0.066(6) 0.206(13) 0.009(7) -0.084(10) -0.024(6)
C27A 0.1767(17) 0.0659(8) 0.2056(3) 0.0094(15) -0.0838(7) -0.0241(5)
C26A 0.177(10) 0.066(6) 0.206(13) 0.009(7) -0.084(10) -0.024(6)
N1 0.0195(13) 0.057(2) 0.0271(14) -0.0013(14) -0.0015(11) 0.0005(13)
N2 0.0192(13) 0.063(2) 0.0263(14) -0.0066(14) -0.0046(11) 0.0009(13)
O1 0.0220(12) 0.142(3) 0.0362(14) -0.0110(17) -0.0029(10) -0.0042(16)
O2 0.0556(16) 0.0551(18) 0.0359(14) -0.0073(13) -0.0043(12) -0.0072(14)
O3 0.0430(14) 0.0610(19) 0.0363(14) 0.0065(12) -0.0037(11) 0.0127(13)
O9 0.0606(17) 0.0361(14) 0.0306(13) 0.0035(11) 0.0055(11) -0.0127(13)
O12 0.0593(18) 0.070(2) 0.0414(15) 0.0021(14) -0.0073(13) -0.0138(16)
O15 0.107(3) 0.067(2) 0.0570(19) 0.0025(16) -0.0321(18) -0.0180(19)
O18 0.0544(18) 0.075(2) 0.0562(18) 0.0004(16) 0.0063(14) -0.0132(16)
O21 0.0611(16) 0.0393(15) 0.0274(12) -0.0040(11) 0.0033(11) -0.0192(13)
P1 0.0223(4) 0.0691(7) 0.0240(4) -0.0037(4) -0.0037(3) -0.0010(4)
S2 0.0216(4) 0.0844(8) 0.0261(4) -0.0028(5) -0.0042(3) 0.0012(5)
Ni1 0.0175(3) 0.0556(5) 0.0250(3) 0.000 -0.0030(2) 0.000

loop_
_atom_type_symbol
_atom_type_description
_atom_type_scat_dispersion_real
_atom_type_scat_dispersion_imag
_atom_type_scat_source
C C 0.0033 0.0016 'International Tables Vol C Tables 4.2.6.8 and 6.1.1.4'
H H 0.0000 0.0000 'International Tables Vol C Tables 4.2.6.8 and 6.1.1.4'
N N 0.0061 0.0033 'International Tables Vol C Tables 4.2.6.8 and 6.1.1.4'
O O 0.0106 0.0060 'International Tables Vol C Tables 4.2.6.8 and 6.1.1.4'
P P 0.1023 0.0942 'International Tables Vol C Tables 4.2.6.8 and 6.1.1.4'
S S 0.1246 0.1234 'International Tables Vol C Tables 4.2.6.8 and 6.1.1.4'
Ni Ni 0.3393 1.1124 'International Tables Vol C Tables 4.2.6.8 and 6.1.1.4'

loop_
_geom_angle_atom_site_label_1
_geom_angle_atom_site_label_2
_geom_angle_atom_site_label_3
_geom_angle
_geom_angle_site_symmetry_1
_geom_angle_site_symmetry_3
C8 C3 C4 120.2(3) . .
C8 C3 N2 120.5(3) . .
C4 C3 N2 119.3(3) . .
C5 C4 C3 120.3(3) . .
C5 C4 H4 119.9 . .
C3 C4 H4 119.8 . .
O21 C5 C4 124.8(3) . .
O21 C5 C6 115.2(3) . .
C4 C5 C6 119.9(3) . .
O9 C6 C7 124.6(3) . .
O9 C6 C5 116.9(3) . .
C7 C6 C5 118.5(3) . .
C8 C7 C6 121.0(4) . .
C8 C7 H7 119.5 . .
C6 C7 H7 119.5 . .
C3 C8 C7 120.0(3) . .
C3 C8 H8 120.0 . .
C7 C8 H8 120.0 . .
O9 C10 C11 108.6(3) . .
O9 C10 H102 110.0 . .
C11 C10 H102 110.0 . .
O9 C10 H101 110.0 . .
C11 C10 H101 110.0 . .
H102 C10 H101 108.3 . .
O12 C11 C10 108.0(3) . .
O12 C11 H111 110.1 . .
C10 C11 H111 110.1 . .
O12 C11 H112 110.1 . .
C10 C11 H112 110.1 . .
H111 C11 H112 108.4 . .
N2 C1 N1 127.6(3) . .
N2 C1 S2 124.2(2) . .
N1 C1 S2 108.2(2) . .
N2 C1 Ni1 175.6(2) . .
N1 C1 Ni1 48.71(15) . .
S2 C1 Ni1 59.54(10) . .
O12 C13 C14 108.5(4) . .
O12 C13 H131 110.0 . .
C14 C13 H131 110.0 . .
O12 C13 H132 110.0 . .
C14 C13 H132 110.0 . .
H131 C13 H132 108.4 . .
O15 C14 C13 114.2(4) . .
O15 C14 H142 108.7 . .
C13 C14 H142 108.7 . .
O15 C14 H141 108.7 . .
C13 C14 H141 108.7 . .
H142 C14 H141 107.6 . .
O15 C16 C17 106.3(3) . .
O15 C16 H161 110.5 . .
C17 C16 H161 110.5 . .
O15 C16 H162 110.5 . .
C17 C16 H162 110.5 . .
H161 C16 H162 108.7 . .
O18 C17 C16 110.6(3) . .
O18 C17 H171 109.5 . .
C16 C17 H171 109.5 . .
O18 C17 H172 109.5 . .
C16 C17 H172 109.5 . .
H171 C17 H172 108.1 . .
O18 C19 C20 111.5(4) . .
O18 C19 H193 109.3 . .
C20 C19 H193 109.3 . .
O18 C19 H191 109.3 . .
C20 C19 H191 109.3 . .
H193 C19 H191 108.0 . .
O21 C20 C19 108.4(3) . .
O21 C20 H201 110.0 . .
C19 C20 H201 110.0 . .
O21 C20 H202 110.0 . .
C19 C20 H202 110.0 . .
H201 C20 H202 108.4 . .
O2 C22 C24 107.2(4) . .
O2 C22 C23 108.8(4) . .
C24 C22 C23 111.8(5) . .
O2 C22 H22 109.7 . .
C24 C22 H22 109.7 . .
C23 C22 H22 109.7 . .
C22 C23 H233 109.5 . .
C22 C23 H231 109.5 . .
H233 C23 H231 109.5 . .
C22 C23 H232 109.5 . .
H233 C23 H232 109.5 . .
H231 C23 H232 109.5 . .
C22 C24 H241 109.5 . .
C22 C24 H243 109.5 . .
H241 C24 H243 109.5 . .
C22 C24 H242 109.5 . .
H241 C24 H242 109.5 . .
H243 C24 H242 109.5 . .
O3 C25 C26A 113.7(7) . .
O3 C25 C27A 112.7(7) . .
C26A C25 C27A 118.0(8) . .
O3 C25 C27 102.9(9) . .
C26A C25 C27 139.6(9) . .
C27A C25 C27 25.5(9) . .
O3 C25 C26 99.0(9) . .
C26A C25 C26 51.9(9) . .
C27A C25 C26 82.4(10) . .
C27 C25 C26 107.4(10) . .
O3 C25 H25 114.9 . .
C26A C25 H25 64.6 . .
C27A C25 H25 124.5 . .
C27 C25 H25 115.0 . .
C26 C25 H25 115.7 . .
O3 C25 H25A 107.1 . .
C26A C25 H25A 115.5 . .
C27A C25 H25A 86.7 . .
C27 C25 H25A 66.3 . .
C26 C25 H25A 153.9 . .
H25 C25 H25A 53.4 . .
C25 C26 H262 109.1 . .
C25 C26 H261 109.1 . .
H262 C26 H261 109.5 . .
C25 C26 H263 110.3 . .
H262 C26 H263 109.5 . .
H261 C26 H263 109.5 . .
C25 C27 H25A 39.7 . .
C25 C27 H272 109.7 . .
H25A C27 H272 77.4 . .
C25 C27 H273 109.6 . .
H25A C27 H273 144.5 . .
H272 C27 H273 109.5 . .
C25 C27 H271 109.1 . .
H25A C27 H271 100.0 . .
H272 C27 H271 109.5 . .
H273 C27 H271 109.5 . .
C25 C27A H27D 109.7 . .
C25 C27A H27E 109.3 . .
H27D C27A H27E 109.5 . .
C25 C27A H27F 109.5 . .
H27D C27A H27F 109.5 . .
H27E C27A H27F 109.5 . .
C25 C26A H26D 108.8 . .
C25 C26A H26E 109.3 . .
H26D C26A H26E 109.5 . .
C25 C26A H26F 110.2 . .
H26D C26A H26F 109.5 . .
H26E C26A H26F 109.5 . .
C1 N1 P1 127.1(2) . .
C1 N1 Ni1 99.51(19) . .
P1 N1 Ni1 131.41(15) . .
C1 N2 C3 122.4(3) . .
C1 N2 H2 118.8 . .
C3 N2 H2 118.8 . .
C22 O2 P1 121.2(3) . .
C25 O3 P1 121.9(3) . .
C6 O9 C10 117.5(3) . .
C11 O12 C13 114.2(3) . .
C14 O15 C16 114.5(3) . .
C19 O18 C17 115.5(3) . .
C5 O21 C20 117.1(3) . .
O1 P1 O3 116.73(17) . .
O1 P1 O2 116.22(18) . .
O3 P1 O2 97.51(14) . .
O1 P1 N1 111.35(14) . .
O3 P1 N1 107.13(15) . .
O2 P1 N1 106.59(14) . .
C1 S2 Ni1 77.64(11) . .
N1 Ni1 N1 179.41(19) . 2_655
N1 Ni1 S2 74.59(8) . .
N1 Ni1 S2 105.41(8) 2_655 .
N1 Ni1 S2 105.41(8) . 2_655
N1 Ni1 S2 74.59(8) 2_655 2_655
S2 Ni1 S2 179.20(7) . 2_655
N1 Ni1 C1 148.19(11) . 2_655
N1 Ni1 C1 31.79(11) 2_655 2_655
S2 Ni1 C1 137.19(7) . 2_655
S2 Ni1 C1 42.83(7) 2_655 2_655
N1 Ni1 C1 31.79(11) . .
N1 Ni1 C1 148.19(11) 2_655 .
S2 Ni1 C1 42.83(7) . .
S2 Ni1 C1 137.19(7) 2_655 .
C1 Ni1 C1 177.98(17) 2_655 .

loop_
_geom_bond_atom_site_label_1
_geom_bond_atom_site_label_2
_geom_bond_distance
_geom_bond_site_symmetry_2
C3 C8 1.361(5) .
C3 C4 1.386(5) .
C3 N2 1.432(4) .
C4 C5 1.380(4) .
C4 H4 0.9300 .
C5 O21 1.364(4) .
C5 C6 1.397(5) .
C6 O9 1.361(4) .
C6 C7 1.389(5) .
C7 C8 1.380(5) .
C7 H7 0.9300 .
C8 H8 0.9300 .
C10 O9 1.426(4) .
C10 C11 1.497(5) .
C10 H102 0.9700 .
C10 H101 0.9700 .
C11 O12 1.395(5) .
C11 H111 0.9700 .
C11 H112 0.9700 .
C1 N2 1.316(4) .
C1 N1 1.335(4) .
C1 S2 1.739(3) .
C1 Ni1 2.499(3) .
C13 O12 1.424(5) .
C13 C14 1.493(7) .
C13 H131 0.9700 .
C13 H132 0.9700 .
C14 O15 1.411(6) .
C14 H142 0.9700 .
C14 H141 0.9700 .
C16 O15 1.426(5) .
C16 C17 1.487(6) .
C16 H161 0.9700 .
C16 H162 0.9700 .
C17 O18 1.428(5) .
C17 H171 0.9700 .
C17 H172 0.9700 .
C19 O18 1.411(5) .
C19 C20 1.499(5) .
C19 H193 0.9700 .
C19 H191 0.9700 .
C20 O21 1.427(4) .
C20 H201 0.9700 .
C20 H202 0.9700 .
C22 O2 1.444(5) .
C22 C24 1.515(7) .
C22 C23 1.522(7) .
C22 H22 0.9800 .
C23 H233 0.9600 .
C23 H231 0.9600 .
C23 H232 0.9600 .
C24 H241 0.9600 .
C24 H243 0.9600 .
C24 H242 0.9600 .
C25 O3 1.449(6) .
C25 C26A 1.475(6) .
C25 C27A 1.475(6) .
C25 C27 1.476(6) .
C25 C26 1.476(6) .
C25 H25 0.9800 .
C25 H25A 0.9800 .
C26 H262 0.9600 .
C26 H261 0.9600 .
C26 H263 0.9600 .
C27 H25A 1.4047 .
C27 H272 0.9600 .
C27 H273 0.9600 .
C27 H271 0.9600 .
C27A H27D 0.9600 .
C27A H27E 0.9600 .
C27A H27F 0.9600 .
C26A H26D 0.9600 .
C26A H26E 0.9600 .
C26A H26F 0.9600 .
N1 P1 1.652(3) .
N1 Ni1 1.903(2) .
N2 H2 0.8600 .
O1 P1 1.453(3) .
O2 P1 1.566(3) .
O3 P1 1.548(3) .
S2 Ni1 2.2048(9) .
Ni1 N1 1.903(2) 2_655
Ni1 S2 2.2048(9) 2_655
Ni1 C1 2.499(3) 2_655
